data_1511184
loop_
_publ_author_name
'Zhang, B.-S.'
'Du Honglin'
'Zhang, Z.-D.'
'Yang, J.-L.'
'Zhang, D.'
'Chuang, Y.C.'

_publ_section_title
;
 Neutron diffraction study of the boride Y (Fe11.04 Ti0.52 B0.43) Ti0.39:
 a new phase of a ThMn12-type intermatallic interstitial compound
;
_journal_name_full 'Journal of Physics: Condensed Matter'
_journal_page_first 2587
_journal_page_last 2592
_journal_paper_doi 10.1088/0953-8984/7/13/008
_journal_volume 7
_journal_year 1995
_chemical_formula_sum 'B0.43 Fe11.04 Ti0.91 Y'
_chemical_name_systematic 'Y (Fe3.04 Ti0.52 B0.43) Fe8 Ti0.39'
_space_group_IT_number 139
_symmetry_space_group_name_Hall '-I 4 2'
_symmetry_space_group_name_H-M 'I 4/m m m'
_cell_angle_alpha 90
_cell_angle_beta 90
_cell_angle_gamma 90
_cell_formula_units_Z 2
_cell_length_a 8.509
_cell_length_b 8.509
_cell_length_c 4.808
_cell_volume 348.114
_citation_journal_id_ASTM JCOMEL
_cod_data_source_file boron0-1_29.cif
_cod_data_source_block B0.43Fe11.04Ti0.91Y1
_cod_original_formula_sum 'B0.43 Fe11.04 Ti0.91 Y1'
_cod_database_code 1511184

loop_
_symmetry_equiv_pos_as_xyz
x,y,z
-y,x,z
-x,-y,z
y,-x,z
x,-y,-z
y,x,-z
-x,y,-z
-y,-x,-z
-x,-y,-z
y,-x,-z
x,y,-z
-y,x,-z
-x,y,z
-y,-x,z
x,-y,z
y,x,z
x+1/2,y+1/2,z+1/2
-y+1/2,x+1/2,z+1/2
-x+1/2,-y+1/2,z+1/2
y+1/2,-x+1/2,z+1/2
x+1/2,-y+1/2,-z+1/2
y+1/2,x+1/2,-z+1/2
-x+1/2,y+1/2,-z+1/2
-y+1/2,-x+1/2,-z+1/2
-x+1/2,-y+1/2,-z+1/2
y+1/2,-x+1/2,-z+1/2
x+1/2,y+1/2,-z+1/2
-y+1/2,x+1/2,-z+1/2
-x+1/2,y+1/2,z+1/2
-y+1/2,-x+1/2,z+1/2
x+1/2,-y+1/2,z+1/2
y+1/2,x+1/2,z+1/2

loop_
_atom_site_label
_atom_site_type_symbol
_atom_site_fract_x
_atom_site_fract_y
_atom_site_fract_z
_atom_site_occupancy
_atom_site_U_iso_or_equiv
Fe1 Fe 0.3561 0 0 0.7612 0.0
Ti2 Ti 0 0 0.5 0.39 0.0
B1 B 0.3561 0 0 0.1087 0.0
Fe3 Fe 0.25 0.25 0.25 1 0.0
Y1 Y 0 0 0 1 0.0
Ti1 Ti 0.3561 0 0 0.1312 0.0
Fe2 Fe 0.277 0.5 0 1 0.0
